data_7103953
loop_
_publ_author_name
'Baker, Robert J.'
'Jones, Cameron'

_publ_section_title
;
 The reaction of "GaI" with a 1,3-diyne: synthesis, characterisation and
 reactivity of a novel C--C coupled ene--diyne--bis(gem-organodigallium(III))
 complex
;
_journal_coden_ASTM CHCOFS
_journal_issue 3
_journal_name_full
;
 Chemical Communications (Cambridge, United Kingdom)
;
_journal_page_first 390
_journal_page_last 391
_journal_paper_doi 10.1039/b210868m
_journal_year 2003
_chemical_formula_sum 'C20 H36 Ga4 I8 Si4'
_chemical_formula_weight 1682.93
_space_group_IT_number 61
_symmetry_cell_setting orthorhombic
_symmetry_space_group_name_Hall '-P 2ac 2ab'
_symmetry_space_group_name_H-M 'P b c a'
_atom_sites_solution_hydrogens geom
_atom_sites_solution_primary direct
_atom_sites_solution_secondary difmap
_audit_creation_method SHELXL-97
_cell_angle_alpha 90.00
_cell_angle_beta 90.00
_cell_angle_gamma 90.00
_cell_formula_units_Z 8
_cell_length_a 19.676(4)
_cell_length_b 20.606(4)
_cell_length_c 21.642(4)
_cell_measurement_temperature 150(2)
_cell_volume 8775(3)
_computing_structure_refinement 'SHELXL-97 (Sheldrick, 1997)'
_computing_structure_solution 'SHELXS-97 (Sheldrick, 1990)'
_diffrn_ambient_temperature 150(2)
_diffrn_measured_fraction_theta_full 0.998
_diffrn_measured_fraction_theta_max 0.998
_diffrn_measurement_device_type 'Nonius Kappa CCD'
_diffrn_radiation_monochromator graphite
_diffrn_radiation_source 'fine-focus sealed tube'
_diffrn_radiation_type MoK\a
_diffrn_radiation_wavelength 0.71073
_diffrn_reflns_av_R_equivalents 0.1580
_diffrn_reflns_av_sigmaI/netI 0.0737
_diffrn_reflns_limit_h_max 23
_diffrn_reflns_limit_h_min -23
_diffrn_reflns_limit_k_max 24
_diffrn_reflns_limit_k_min -24
_diffrn_reflns_limit_l_max 25
_diffrn_reflns_limit_l_min -25
_diffrn_reflns_number 81643
_diffrn_reflns_theta_full 25.03
_diffrn_reflns_theta_max 25.03
_diffrn_reflns_theta_min 2.92
_exptl_absorpt_coefficient_mu 8.181
_exptl_absorpt_correction_T_max 0.90
_exptl_absorpt_correction_T_min 0.55
_exptl_absorpt_correction_type 'Sortav (Blessing)'
_exptl_crystal_colour colourless
_exptl_crystal_density_diffrn 2.548
_exptl_crystal_density_method 'not measured'
_exptl_crystal_description prism
_exptl_crystal_F_000 6080
_exptl_crystal_size_max 0.10
_exptl_crystal_size_mid 0.07
_exptl_crystal_size_min 0.06
_refine_diff_density_max 0.941
_refine_diff_density_min -0.874
_refine_diff_density_rms 0.196
_refine_ls_extinction_method none
_refine_ls_goodness_of_fit_ref 1.084
_refine_ls_hydrogen_treatment mixed
_refine_ls_matrix_type full
_refine_ls_number_parameters 337
_refine_ls_number_reflns 7739
_refine_ls_number_restraints 0
_refine_ls_restrained_S_all 1.084
_refine_ls_R_factor_all 0.0792
_refine_ls_R_factor_gt 0.0471
_refine_ls_shift/su_max 0.001
_refine_ls_shift/su_mean 0.000
_refine_ls_structure_factor_coef Fsqd
_refine_ls_weighting_details 'calc w=1/[\s^2^(Fo^2^)+(0.0065P)^2^+51.6759P] where P=(Fo^2^+2Fc^2^)/3'
_refine_ls_weighting_scheme calc
_refine_ls_wR_factor_gt 0.0823
_refine_ls_wR_factor_ref 0.0914
_reflns_number_gt 5736
_reflns_number_total 7739
_reflns_threshold_expression >2sigma(I)
_cod_data_source_file b210868m.txt
_cod_data_source_block compound_3
_cod_original_sg_symbol_H-M Pbca
_cod_database_code 7103953

loop_
_symmetry_equiv_pos_as_xyz
'x, y, z'
'-x+1/2, -y, z+1/2'
'x+1/2, -y+1/2, -z'
'-x, y+1/2, -z+1/2'
'-x, -y, -z'
'x-1/2, y, -z-1/2'
'-x-1/2, y-1/2, z'
'x, -y-1/2, z-1/2'

loop_
_atom_site_label
_atom_site_type_symbol
_atom_site_fract_x
_atom_site_fract_y
_atom_site_fract_z
_atom_site_U_iso_or_equiv
_atom_site_adp_type
_atom_site_occupancy
_atom_site_symmetry_multiplicity
_atom_site_calc_flag
_atom_site_refinement_flags
_atom_site_disorder_assembly
_atom_site_disorder_group
I1 I 1.01801(3) -0.10745(3) 0.09054(3) 0.04041(18) Uani 1 1 d . . .
Ga1 Ga 0.91205(5) -0.04590(5) 0.11971(5) 0.0297(2) Uani 1 1 d . . .
Si1 Si 0.82567(15) -0.20556(14) 0.09404(13) 0.0364(7) Uani 1 1 d . . .
C1 C 0.7346(5) -0.2280(6) 0.1039(5) 0.051(3) Uani 1 1 d . . .
H1A H 0.7227 -0.2608 0.0744 0.077 Uiso 1 1 calc R . .
H1B H 0.7067 -0.1903 0.0976 0.077 Uiso 1 1 calc R . .
H1C H 0.7275 -0.2443 0.1450 0.077 Uiso 1 1 calc R . .
I2 I 0.84806(4) 0.00127(4) 0.03001(3) 0.04149(18) Uani 1 1 d . . .
Ga2 Ga 0.83266(5) -0.02975(5) 0.37839(5) 0.0298(3) Uani 1 1 d . . .
Si2 Si 0.96901(15) 0.09106(14) 0.18050(13) 0.0349(7) Uani 1 1 d . . .
C2 C 0.8829(5) -0.2718(5) 0.1188(6) 0.051(3) Uani 1 1 d . . .
H2A H 0.8766 -0.3087 0.0923 0.077 Uiso 1 1 calc R . .
H2B H 0.8725 -0.2837 0.1606 0.077 Uiso 1 1 calc R . .
H2C H 0.9292 -0.2573 0.1163 0.077 Uiso 1 1 calc R . .
I3 I 0.86507(3) -0.02747(3) 0.48898(3) 0.03664(17) Uani 1 1 d . . .
Ga3 Ga 0.74016(5) -0.02462(5) 0.24557(5) 0.0289(2) Uani 1 1 d . . .
Si3 Si 0.90284(15) 0.14171(13) 0.39840(13) 0.0343(7) Uani 1 1 d . . .
C3 C 0.8442(6) -0.1812(6) 0.0133(5) 0.052(3) Uani 1 1 d . . .
H3A H 0.8908 -0.1680 0.0101 0.078 Uiso 1 1 calc R . .
H3B H 0.8152 -0.1457 0.0018 0.078 Uiso 1 1 calc R . .
H3C H 0.8361 -0.2173 -0.0138 0.078 Uiso 1 1 calc R . .
I4 I 0.71217(3) 0.02460(3) 0.35709(3) 0.03133(16) Uani 1 1 d . . .
Ga4 Ga 0.77606(5) -0.16638(5) 0.32860(5) 0.0307(3) Uani 1 1 d . . .
Si4 Si 0.93580(13) -0.13482(13) 0.32881(13) 0.0303(6) Uani 1 1 d . . .
C4 C 0.8403(5) -0.1366(5) 0.1501(4) 0.030(2) Uani 1 1 d . . .
I5 I 0.70461(4) 0.05210(4) 0.16372(3) 0.04456(19) Uani 1 1 d . . .
C5 C 0.8412(4) -0.1033(4) 0.1968(4) 0.027(2) Uani 1 1 d . . .
I6 I 0.66764(3) -0.13035(3) 0.25376(3) 0.03628(17) Uani 1 1 d . . .
C6 C 0.8379(5) -0.0608(4) 0.2518(4) 0.028(2) Uani 1 1 d . . .
I7 I 0.79153(4) -0.28226(3) 0.29207(3) 0.04112(18) Uani 1 1 d . . .
C7 C 0.8851(4) -0.0022(4) 0.2435(4) 0.026(2) Uani 1 1 d . . .
I8 I 0.72300(3) -0.16317(3) 0.43544(3) 0.03656(17) Uani 1 1 d . . .
C8 C 0.9195(5) 0.0138(5) 0.1913(4) 0.029(2) Uani 1 1 d . . .
C9 C 0.9032(6) 0.1599(5) 0.1797(5) 0.043(3) Uani 1 1 d . . .
H9A H 0.9261 0.2009 0.1825 0.065 Uiso 1 1 calc R . .
H9B H 0.8730 0.1550 0.2142 0.065 Uiso 1 1 calc R . .
H9C H 0.8777 0.1581 0.1419 0.065 Uiso 1 1 calc R . .
C10 C 1.0152(6) 0.0891(6) 0.1048(5) 0.048(3) Uani 1 1 d . . .
H10A H 1.0444 0.0518 0.1034 0.072 Uiso 1 1 calc R . .
H10B H 1.0420 0.1278 0.1005 0.072 Uiso 1 1 calc R . .
H10C H 0.9829 0.0868 0.0716 0.072 Uiso 1 1 calc R . .
C11 C 1.0366(6) 0.0996(5) 0.2440(5) 0.045(3) Uani 1 1 d . . .
H11A H 1.0655 0.0621 0.2438 0.068 Uiso 1 1 calc R . .
H11B H 1.0148 0.1033 0.2835 0.068 Uiso 1 1 calc R . .
H11C H 1.0634 0.1377 0.2364 0.068 Uiso 1 1 calc R . .
C12 C 0.8883(5) 0.0370(5) 0.2981(4) 0.030(2) Uani 1 1 d . . .
C13 C 0.8886(5) 0.0712(4) 0.3439(4) 0.028(2) Uani 1 1 d . . .
C14 C 0.9153(6) 0.2114(5) 0.3461(5) 0.041(3) Uani 1 1 d . . .
H14A H 0.8765 0.2156 0.3195 0.062 Uiso 1 1 calc R . .
H14B H 0.9553 0.2046 0.3216 0.062 Uiso 1 1 calc R . .
H14C H 0.9205 0.2503 0.3701 0.062 Uiso 1 1 calc R . .
C15 C 0.9813(6) 0.1215(6) 0.4435(5) 0.052(3) Uani 1 1 d . . .
H15A H 1.0172 0.1099 0.4156 0.079 Uiso 1 1 calc R . .
H15B H 0.9720 0.0858 0.4707 0.079 Uiso 1 1 calc R . .
H15C H 0.9948 0.1586 0.4674 0.079 Uiso 1 1 calc R . .
C16 C 0.8260(6) 0.1526(5) 0.4472(5) 0.044(3) Uani 1 1 d . . .
H16A H 0.8334 0.1874 0.4759 0.066 Uiso 1 1 calc R . .
H16B H 0.8171 0.1132 0.4696 0.066 Uiso 1 1 calc R . .
H16C H 0.7877 0.1627 0.4214 0.066 Uiso 1 1 calc R . .
C17 C 0.8470(5) -0.0970(4) 0.3137(4) 0.028(2) Uani 1 1 d . . .
C18 C 1.0013(5) -0.0711(5) 0.3463(5) 0.041(3) Uani 1 1 d . . .
H18A H 1.0441 -0.0916 0.3549 0.062 Uiso 1 1 calc R . .
H18B H 0.9872 -0.0464 0.3817 0.062 Uiso 1 1 calc R . .
H18C H 1.0062 -0.0428 0.3114 0.062 Uiso 1 1 calc R . .
C19 C 0.9300(5) -0.1902(5) 0.3984(4) 0.039(3) Uani 1 1 d . . .
H19A H 0.9016 -0.2267 0.3887 0.058 Uiso 1 1 calc R . .
H19B H 0.9108 -0.1668 0.4326 0.058 Uiso 1 1 calc R . .
H19C H 0.9746 -0.2052 0.4092 0.058 Uiso 1 1 calc R . .
C20 C 0.9676(5) -0.1823(5) 0.2620(4) 0.036(2) Uani 1 1 d . . .
H20A H 0.9750 -0.1538 0.2276 0.054 Uiso 1 1 calc R . .
H20B H 0.9346 -0.2147 0.2509 0.054 Uiso 1 1 calc R . .
H20C H 1.0096 -0.2031 0.2729 0.054 Uiso 1 1 calc R . .

loop_
_atom_site_aniso_label
_atom_site_aniso_U_11
_atom_site_aniso_U_22
_atom_site_aniso_U_33
_atom_site_aniso_U_23
_atom_site_aniso_U_13
_atom_site_aniso_U_12
I1 0.0326(4) 0.0487(4) 0.0400(4) 0.0047(3) 0.0073(3) 0.0072(3)
Ga1 0.0285(6) 0.0365(6) 0.0241(6) 0.0013(5) 0.0014(5) 0.0003(5)
Si1 0.0390(17) 0.0387(17) 0.0315(16) -0.0105(13) 0.0031(13) -0.0039(13)
C1 0.045(7) 0.058(8) 0.050(8) -0.015(6) 0.002(6) -0.018(6)
I2 0.0423(4) 0.0530(4) 0.0292(4) 0.0062(3) -0.0031(3) 0.0061(3)
Ga2 0.0313(6) 0.0339(6) 0.0242(6) 0.0001(5) -0.0002(5) 0.0034(5)
Si2 0.0349(17) 0.0357(16) 0.0340(17) 0.0029(13) -0.0007(13) -0.0071(13)
C2 0.040(7) 0.048(7) 0.066(8) 0.000(6) 0.011(6) 0.009(5)
I3 0.0420(4) 0.0431(4) 0.0248(4) 0.0014(3) -0.0032(3) 0.0023(3)
Ga3 0.0260(6) 0.0341(6) 0.0268(6) 0.0015(5) -0.0002(5) 0.0028(5)
Si3 0.0398(17) 0.0308(15) 0.0321(16) -0.0059(12) -0.0038(13) -0.0038(12)
C3 0.054(8) 0.060(8) 0.043(7) -0.017(6) 0.003(6) -0.010(6)
I4 0.0296(4) 0.0365(4) 0.0279(4) -0.0007(3) 0.0016(3) 0.0057(3)
Ga4 0.0299(6) 0.0306(6) 0.0316(6) 0.0023(5) 0.0032(5) -0.0009(5)
Si4 0.0257(15) 0.0334(15) 0.0318(16) 0.0040(12) 0.0022(12) 0.0035(11)
C4 0.026(5) 0.039(6) 0.025(5) 0.000(5) 0.006(4) -0.004(4)
I5 0.0486(5) 0.0535(5) 0.0316(4) 0.0095(3) -0.0005(3) 0.0147(3)
C5 0.023(5) 0.030(5) 0.028(6) 0.009(5) 0.003(4) 0.005(4)
I6 0.0283(4) 0.0410(4) 0.0396(4) -0.0002(3) -0.0024(3) -0.0034(3)
C6 0.026(5) 0.032(5) 0.028(5) 0.008(4) 0.003(4) 0.007(4)
I7 0.0438(4) 0.0304(4) 0.0492(4) -0.0026(3) 0.0084(3) -0.0003(3)
C7 0.018(5) 0.034(5) 0.027(5) -0.010(4) -0.005(4) 0.003(4)
I8 0.0397(4) 0.0371(4) 0.0329(4) 0.0037(3) 0.0085(3) -0.0004(3)
C8 0.029(5) 0.035(6) 0.023(5) 0.011(4) 0.003(4) 0.005(4)
C9 0.057(7) 0.037(6) 0.035(6) 0.005(5) -0.004(5) -0.018(5)
C10 0.058(8) 0.055(7) 0.031(6) 0.006(5) 0.012(5) -0.023(6)
C11 0.050(7) 0.044(6) 0.042(7) -0.008(5) 0.019(5) -0.014(5)
C12 0.031(6) 0.034(6) 0.025(6) 0.007(5) 0.002(4) -0.005(4)
C13 0.024(5) 0.031(5) 0.029(6) 0.000(5) 0.009(4) 0.000(4)
C14 0.048(7) 0.031(6) 0.045(7) -0.003(5) -0.006(5) -0.006(5)
C15 0.051(7) 0.052(7) 0.054(8) -0.006(6) -0.012(6) -0.008(6)
C16 0.054(7) 0.039(6) 0.039(6) -0.003(5) 0.002(5) -0.001(5)
C17 0.032(6) 0.029(5) 0.024(5) -0.003(4) 0.004(4) 0.000(4)
C18 0.027(6) 0.050(7) 0.046(7) -0.004(5) -0.004(5) 0.006(5)
C19 0.038(6) 0.046(6) 0.032(6) 0.002(5) -0.002(5) 0.010(5)
C20 0.029(6) 0.047(6) 0.033(6) 0.004(5) 0.006(5) 0.007(5)

loop_
_atom_type_symbol
_atom_type_description
_atom_type_scat_dispersion_real
_atom_type_scat_dispersion_imag
_atom_type_scat_source
C C 0.0033 0.0016 'International Tables Vol C Tables 4.2.6.8 and 6.1.1.4'
H H 0.0000 0.0000 'International Tables Vol C Tables 4.2.6.8 and 6.1.1.4'
Si Si 0.0817 0.0704 'International Tables Vol C Tables 4.2.6.8 and 6.1.1.4'
Ga Ga 0.2307 1.6083 'International Tables Vol C Tables 4.2.6.8 and 6.1.1.4'
I I -0.4742 1.8119 'International Tables Vol C Tables 4.2.6.8 and 6.1.1.4'

loop_
_geom_angle_atom_site_label_1
_geom_angle_atom_site_label_2
_geom_angle_atom_site_label_3
_geom_angle
_geom_angle_site_symmetry_1
_geom_angle_site_symmetry_3
_geom_angle_publ_flag
C8 Ga1 C4 107.9(3) . . ?
C8 Ga1 C5 79.1(3) . . ?
C4 Ga1 C5 28.8(3) . . ?
C8 Ga1 I2 113.7(3) . . ?
C4 Ga1 I2 102.4(2) . . ?
C5 Ga1 I2 115.1(2) . . ?
C8 Ga1 I1 116.5(3) . . ?
C4 Ga1 I1 99.3(2) . . ?
C5 Ga1 I1 113.2(2) . . ?
I2 Ga1 I1 114.59(5) . . ?
C2 Si1 C3 110.7(5) . . ?
C2 Si1 C1 111.7(5) . . ?
C3 Si1 C1 111.4(5) . . ?
C2 Si1 C4 106.0(5) . . ?
C3 Si1 C4 111.8(5) . . ?
C1 Si1 C4 105.0(5) . . ?
C17 Ga2 C13 108.1(3) . . ?
C17 Ga2 C12 80.2(4) . . ?
C13 Ga2 C12 28.5(3) . . ?
C17 Ga2 I3 131.0(3) . . ?
C13 Ga2 I3 99.3(2) . . ?
C12 Ga2 I3 123.7(2) . . ?
C17 Ga2 I4 107.3(3) . . ?
C13 Ga2 I4 89.4(2) . . ?
C12 Ga2 I4 92.2(2) . . ?
I3 Ga2 I4 112.86(4) . . ?
C10 Si2 C8 110.0(5) . . ?
C10 Si2 C9 109.5(5) . . ?
C8 Si2 C9 106.1(4) . . ?
C10 Si2 C11 106.9(5) . . ?
C8 Si2 C11 110.3(4) . . ?
C9 Si2 C11 113.9(5) . . ?
C6 Ga3 I5 122.7(2) . . ?
C6 Ga3 I6 101.7(3) . . ?
I5 Ga3 I6 115.29(5) . . ?
C6 Ga3 I4 105.6(3) . . ?
I5 Ga3 I4 110.20(5) . . ?
I6 Ga3 I4 98.20(4) . . ?
C14 Si3 C16 111.3(5) . . ?
C14 Si3 C15 112.6(5) . . ?
C16 Si3 C15 113.6(5) . . ?
C14 Si3 C13 103.6(4) . . ?
C16 Si3 C13 109.1(4) . . ?
C15 Si3 C13 106.0(5) . . ?
Ga2 I4 Ga3 79.25(4) . . ?
C17 Ga4 I7 122.2(3) . . ?
C17 Ga4 I8 114.3(3) . . ?
I7 Ga4 I8 111.00(4) . . ?
C17 Ga4 I6 104.4(3) . . ?
I7 Ga4 I6 99.33(4) . . ?
I8 Ga4 I6 102.02(4) . . ?
C20 Si4 C18 107.2(5) . . ?
C20 Si4 C19 108.8(5) . . ?
C18 Si4 C19 107.6(5) . . ?
C20 Si4 C17 112.6(4) . . ?
C18 Si4 C17 111.8(4) . . ?
C19 Si4 C17 108.8(4) . . ?
C5 C4 Si1 162.8(8) . . ?
C5 C4 Ga1 77.5(6) . . ?
Si1 C4 Ga1 119.5(4) . . ?
C4 C5 C6 176.1(10) . . ?
C4 C5 Ga1 73.7(6) . . ?
C6 C5 Ga1 106.5(6) . . ?
Ga3 I6 Ga4 80.96(4) . . ?
C5 C6 C7 110.2(7) . . ?
C5 C6 C17 114.0(7) . . ?
C7 C6 C17 114.3(8) . . ?
C5 C6 Ga3 101.6(6) . . ?
C7 C6 Ga3 105.8(6) . . ?
C17 C6 Ga3 109.8(6) . . ?
C8 C7 C12 121.9(9) . . ?
C8 C7 C6 126.1(8) . . ?
C12 C7 C6 112.0(8) . . ?
C7 C8 Si2 124.5(7) . . ?
C7 C8 Ga1 117.7(7) . . ?
Si2 C8 Ga1 117.7(5) . . ?
C13 C12 C7 177.6(10) . . ?
C13 C12 Ga2 75.7(6) . . ?
C7 C12 Ga2 104.3(6) . . ?
C12 C13 Si3 162.5(8) . . ?
C12 C13 Ga2 75.8(6) . . ?
Si3 C13 Ga2 121.6(4) . . ?
C6 C17 Si4 116.4(6) . . ?
C6 C17 Ga2 104.9(6) . . ?
Si4 C17 Ga2 106.8(4) . . ?
C6 C17 Ga4 113.5(6) . . ?
Si4 C17 Ga4 108.1(4) . . ?
Ga2 C17 Ga4 106.4(4) . . ?

loop_
_geom_bond_atom_site_label_1
_geom_bond_atom_site_label_2
_geom_bond_distance
_geom_bond_site_symmetry_2
_geom_bond_publ_flag
I1 Ga1 2.5206(13) . ?
Ga1 C8 1.983(10) . ?
Ga1 C4 2.433(9) . ?
Ga1 C5 2.475(9) . ?
Ga1 I2 2.5097(13) . ?
Si1 C2 1.848(11) . ?
Si1 C3 1.854(11) . ?
Si1 C1 1.862(11) . ?
Si1 C4 1.891(10) . ?
Ga2 C17 1.991(9) . ?
Ga2 C13 2.470(9) . ?
Ga2 C12 2.472(9) . ?
Ga2 I3 2.4773(13) . ?
Ga2 I4 2.6621(13) . ?
Si2 C10 1.874(10) . ?
Si2 C8 1.882(10) . ?
Si2 C9 1.920(11) . ?
Si2 C11 1.921(11) . ?
Ga3 C6 2.067(9) . ?
Ga3 I5 2.4752(13) . ?
Ga3 I6 2.6104(13) . ?
Ga3 I4 2.6752(13) . ?
Si3 C14 1.845(10) . ?
Si3 C16 1.858(11) . ?
Si3 C15 1.873(11) . ?
Si3 C13 1.892(10) . ?
Ga4 C17 2.024(9) . ?
Ga4 I7 2.5337(13) . ?
Ga4 I8 2.5378(13) . ?
Ga4 I6 2.7793(13) . ?
Si4 C20 1.855(10) . ?
Si4 C18 1.878(10) . ?
Si4 C19 1.893(10) . ?
Si4 C17 1.940(10) . ?
C4 C5 1.221(12) . ?
C5 C6 1.479(13) . ?
C6 C7 1.535(13) . ?
C6 C17 1.544(12) . ?
C7 C8 1.357(12) . ?
C7 C12 1.432(13) . ?
C12 C13 1.216(12) . ?
